data_2016941
loop_
_publ_author_name
'Laval, Jean Paul'
'Jennene Boukharrata, Nefla'

_publ_section_title
;
 New vanadium(IV) and titanium(IV) oxyfluorotellurates(IV):
 V~2~Te~2~O~7~F~2~ and TiTeO~3~F~2~
;
_journal_coeditor_code SQ3173
_journal_issue 1
_journal_name_full 'Acta Crystallographica Section C'
_journal_page_first i1
_journal_page_last i6
_journal_paper_doi 10.1107/S0108270108036755
_journal_volume 65
_journal_year 2009
_chemical_formula_iupac 'V2 Te2 O7 F2'
_chemical_formula_moiety 'F2 O7 Te2 V2'
_chemical_formula_sum 'F2 O7 Te2 V2'
_chemical_formula_weight 507.377
_chemical_name_systematic
;
divanadium(IV) ditellurium(IV) heptaoxide difluoride
;
_space_group_IT_number 2
_symmetry_cell_setting triclinic
_symmetry_space_group_name_Hall '-P 1'
_symmetry_space_group_name_H-M 'P -1'
_atom_sites_solution_primary direct
_atom_sites_solution_secondary difmap
_audit_creation_method SHELXL97
_cell_angle_alpha 108.17(3)
_cell_angle_beta 91.64(2)
_cell_angle_gamma 92.63(2)
_cell_formula_units_Z 1
_cell_length_a 4.882(2)
_cell_length_b 5.112(2)
_cell_length_c 7.243(3)
_cell_measurement_reflns_used 5093
_cell_measurement_temperature 293(2)
_cell_measurement_theta_max 29.97
_cell_measurement_theta_min 5.02
_cell_volume 171.39(12)
_computing_cell_refinement 'DIRAX/LSQ (Duisenberg, 1992)'
_computing_data_collection 'COLLECT (Nonius, 1998)'
_computing_data_reduction 'EvalCCD (Duisenberg <i>et al.</i>,  2003)'
_computing_molecular_graphics 'DIAMOND (Brandenburg, 1999)'
_computing_publication_material 'SHELXL97 (Sheldrick, 2008)'
_computing_structure_refinement 'SHELXL97 (Sheldrick, 2008)'
_computing_structure_solution 'SHELXS97 (Sheldrick, 2008)'
_diffrn_ambient_temperature 293(2)
_diffrn_detector_area_resol_mean 9
_diffrn_measured_fraction_theta_full 0.996
_diffrn_measured_fraction_theta_max 0.996
_diffrn_measurement_device_type 'Bruker Nonius KappaCCD area-detector'
_diffrn_measurement_method CCD
_diffrn_radiation_monochromator graphite
_diffrn_radiation_source 'fine-focus sealed tube'
_diffrn_radiation_type MoK\a
_diffrn_radiation_wavelength 0.71073
_diffrn_reflns_av_R_equivalents 0.0233
_diffrn_reflns_av_sigmaI/netI 0.0184
_diffrn_reflns_limit_h_max 6
_diffrn_reflns_limit_h_min -6
_diffrn_reflns_limit_k_max 7
_diffrn_reflns_limit_k_min -7
_diffrn_reflns_limit_l_max 10
_diffrn_reflns_limit_l_min -10
_diffrn_reflns_number 5662
_diffrn_reflns_theta_full 29.98
_diffrn_reflns_theta_max 29.97
_diffrn_reflns_theta_min 5.02
_exptl_absorpt_coefficient_mu 11.117
_exptl_absorpt_correction_T_max 0.800
_exptl_absorpt_correction_T_min 0.572
_exptl_absorpt_correction_type multi-scan
_exptl_absorpt_process_details '(SADABS; Bruker 2001)'
_exptl_crystal_colour green-brown
_exptl_crystal_density_diffrn 4.91
_exptl_crystal_density_method 'not measured'
_exptl_crystal_description rhomboid
_exptl_crystal_F_000 224
_exptl_crystal_size_max 0.05
_exptl_crystal_size_mid 0.03
_exptl_crystal_size_min 0.02
_refine_diff_density_max 0.642
_refine_diff_density_min -0.567
_refine_ls_extinction_coef 0.0170(10)
_refine_ls_extinction_expression Fc^*^=kFc[1+0.001xFc^2^\l^3^/sin(2\q)]^-1/4^
_refine_ls_extinction_method 'SHELXL97 (Sheldrick, 2008)'
_refine_ls_goodness_of_fit_ref 1.069
_refine_ls_matrix_type full
_refine_ls_number_parameters 62
_refine_ls_number_reflns 995
_refine_ls_number_restraints 0
_refine_ls_restrained_S_all 1.069
_refine_ls_R_factor_all 0.0173
_refine_ls_R_factor_gt 0.0143
_refine_ls_shift/su_max 0.001
_refine_ls_shift/su_mean 0.000
_refine_ls_structure_factor_coef Fsqd
_refine_ls_weighting_details 'calc w = 1/[\s^2^(Fo^2^)+(0.0122P)^2^+0.1982P]where P=(Fo^2^+2Fc^2^)/3'
_refine_ls_weighting_scheme calc
_refine_ls_wR_factor_gt 0.0283
_refine_ls_wR_factor_ref 0.0288
_reflns_number_gt 930
_reflns_number_total 995
_reflns_threshold_expression I>2\s(I)
_cod_data_source_file sq3173.cif
_cod_data_source_block II
_cod_original_sg_symbol_Hall -P1
_cod_original_sg_symbol_H-M P-1
_cod_database_code 2016941
_cod_database_fobs_code 2016941

loop_
_symmetry_equiv_pos_as_xyz
'x, y, z'
'-x, -y, -z'

loop_
_atom_site_type_symbol
_atom_site_label
_atom_site_fract_x
_atom_site_fract_y
_atom_site_fract_z
_atom_site_U_iso_or_equiv
_atom_site_adp_type
_atom_site_calc_flag
_atom_site_refinement_flags
_atom_site_occupancy
_atom_site_disorder_assembly
_atom_site_disorder_group
Te Te1 0.28185(3) 0.69072(3) 0.17625(2) 0.00758(6) Uani d . 1 . .
V V1 0.24744(8) 0.65149(8) 0.63469(6) 0.00684(9) Uani d . 1 . .
O O1 0.0771(3) 0.6035(4) 0.3735(2) 0.0085(3) Uani d . 1 . .
O O2 0.5139(3) 0.4005(4) 0.1472(2) 0.0109(3) Uani d . 1 . .
O O3 0.0000 0.5000 0.0000 0.0180(6) Uani d S 1 . .
O O4 0.1536(4) 0.9444(4) 0.7641(3) 0.0156(4) Uani d . 1 . .
F F1 0.5746(3) 0.7462(3) 0.5158(2) 0.0114(3) Uani d . 1 . .

loop_
_atom_site_aniso_label
_atom_site_aniso_U_11
_atom_site_aniso_U_22
_atom_site_aniso_U_33
_atom_site_aniso_U_12
_atom_site_aniso_U_13
_atom_site_aniso_U_23
Te1 0.00629(8) 0.00867(9) 0.00797(9) -0.00023(5) 0.00009(5) 0.00298(6)
V1 0.00602(18) 0.00859(19) 0.00593(19) 0.00155(14) 0.00016(14) 0.00217(15)
O1 0.0064(7) 0.0140(8) 0.0064(8) -0.0008(6) 0.0003(6) 0.0051(6)
O2 0.0096(8) 0.0158(9) 0.0079(8) 0.0057(7) 0.0006(6) 0.0039(7)
O3 0.0096(12) 0.0335(16) 0.0068(12) -0.0039(11) -0.0025(9) 0.0013(11)
O4 0.0158(9) 0.0135(9) 0.0158(9) 0.0046(7) 0.0009(7) 0.0018(7)
F1 0.0089(6) 0.0117(7) 0.0137(7) 0.0001(5) 0.0024(5) 0.0040(6)

loop_
_atom_type_symbol
_atom_type_description
_atom_type_scat_dispersion_real
_atom_type_scat_dispersion_imag
_atom_type_scat_source
V V 0.3005 0.5294 'International Tables Vol C Tables 4.2.6.8 and 6.1.1.4'
Te Te -0.5308 1.6751 'International Tables Vol C Tables 4.2.6.8 and 6.1.1.4'
O O 0.0106 0.0060 'International Tables Vol C Tables 4.2.6.8 and 6.1.1.4'
F F 0.0171 0.0103 'International Tables Vol C Tables 4.2.6.8 and 6.1.1.4'

loop_
_geom_angle_atom_site_label_1
_geom_angle_atom_site_label_2
_geom_angle_atom_site_label_3
_geom_angle_site_symmetry_1
_geom_angle_site_symmetry_3
_geom_angle
_geom_angle_publ_flag
O3 Te1 O2 . . 98.37(6) ?
O3 Te1 O1 . . 86.95(6) ?
O2 Te1 O1 . . 93.79(8) ?
O3 Te1 O2 . 2_665 75.84(5) ?
O2 Te1 O2 . 2_665 72.83(8) ?
O1 Te1 O2 . 2_665 156.07(7) ?
O3 Te1 F1 . . 147.23(3) ?
O2 Te1 F1 . . 68.86(7) ?
O1 Te1 F1 . . 64.89(6) ?
O2 Te1 F1 2_665 . 124.50(5) ?
O3 Te1 O4 . 2_576 74.80(5) ?
O2 Te1 O4 . 2_576 168.18(7) ?
O1 Te1 O4 . 2_576 76.42(7) ?
O2 Te1 O4 2_665 2_576 113.84(6) ?
F1 Te1 O4 . 2_576 111.67(6) ?
O4 V1 F1 . . 103.15(9) ?
O4 V1 O1 . . 103.82(9) ?
F1 V1 O1 . . 82.49(7) ?
O4 V1 O1 . 2_566 103.65(9) ?
F1 V1 O1 . 2_566 149.88(7) ?
O1 V1 O1 . 2_566 78.01(8) ?
O4 V1 O2 . 2_666 93.67(9) ?
F1 V1 O2 . 2_666 89.82(7) ?
O1 V1 O2 . 2_666 162.08(7) ?
O1 V1 O2 2_566 2_666 101.88(8) ?
O4 V1 F1 . 2_666 172.19(8) ?
F1 V1 F1 . 2_666 74.38(7) ?
O1 V1 F1 . 2_666 83.34(7) ?
O1 V1 F1 2_566 2_666 80.70(7) ?
O2 V1 F1 2_666 2_666 79.00(7) ?
O4 V1 V1 . 2_566 107.79(8) ?
F1 V1 V1 . 2_566 118.30(5) ?
O1 V1 V1 . 2_566 39.11(5) ?
O1 V1 V1 2_566 2_566 38.90(5) ?
O2 V1 V1 2_666 2_566 138.04(6) ?
F1 V1 V1 2_666 2_566 79.71(5) ?
Te1 O1 V1 . . 121.11(9) ?
Te1 O1 V1 . 2_566 133.37(9) ?
V1 O1 V1 . 2_566 101.99(8) ?
Te1 O2 V1 . 2_666 124.41(9) ?
Te1 O2 Te1 . 2_665 107.17(8) ?
V1 O2 Te1 2_666 2_665 117.24(8) ?
V1 F1 V1 . 2_666 105.62(7) ?
V1 F1 Te1 . . 91.32(6) ?
V1 F1 Te1 2_666 . 87.59(6) ?

loop_
_geom_bond_atom_site_label_1
_geom_bond_atom_site_label_2
_geom_bond_site_symmetry_2
_geom_bond_distance
_geom_bond_publ_flag
Te1 O1 . 1.9174(17) y
Te1 O2 . 1.8710(18) y
Te1 O2 2_665 2.4888(19) y
Te1 O3 . 1.8637(7) y
Te1 O4 2_576 2.846(2) y
Te1 F1 . 2.7385(17) y
V1 O1 . 1.9832(18) y
V1 O1 2_566 1.9924(18) y
V1 O2 2_666 2.0273(18) y
V1 O4 . 1.5944(19) y
V1 F1 . 1.9480(15) y
V1 F1 2_666 2.2156(17) y
V1 V1 2_566 3.0893(13) ?
